data_2201151
loop_
_publ_author_name
'Palusiak, Marcin'
'Ma\/lecka, Magdalena'
'Grabowski, S\/lawomir J.'
'Epsztajn, Jan'
'Bieniek, Adam'
'Kowalska, Justyna A.'

_publ_section_title
;
 (3<i>S</i>,4<i>R</i>)-4-(2,5-Dimethoxyphenyl)-8-methoxyisochroman-3-ol
;
_journal_issue 6
_journal_name_full 'Acta Crystallographica Section E'
_journal_page_first o620
_journal_page_last o622
_journal_paper_doi 10.1107/S1600536802007419
_journal_volume 58
_journal_year 2002
_chemical_formula_iupac 'C18 H20 O5'
_chemical_formula_moiety 'C18 H20 O5'
_chemical_formula_sum 'C18 H20 O5'
_chemical_formula_weight 316.34
_chemical_name_systematic
;
(3S,4R)-4-(2,5-Dimethoxyphenyl)-8-methoxyisochroman-3-ol
;
_space_group_IT_number 19
_symmetry_cell_setting orthorhombic
_symmetry_space_group_name_Hall 'P 2ac 2ab'
_symmetry_space_group_name_H-M 'P 21 21 21'
_atom_sites_solution_hydrogens geom
_atom_sites_solution_primary direct
_atom_sites_solution_secondary difmap
_audit_creation_method SHELXL-97
_cell_angle_alpha 90.00
_cell_angle_beta 90.00
_cell_angle_gamma 90.00
_cell_formula_units_Z 4
_cell_length_a 11.9200(10)
_cell_length_b 18.114(2)
_cell_length_c 7.3830(10)
_cell_measurement_reflns_used 20
_cell_measurement_temperature 293(2)
_cell_measurement_theta_max 12.34
_cell_measurement_theta_min 9.48
_cell_volume 1594.1(3)
_computing_cell_refinement
;
MSC/AFC Diffractometer Control Software
;
_computing_data_collection
;
MSC/AFC Diffractometer Control Software (Molecular Structure Corporation,
1989a)
;
_computing_data_reduction
;
TEXSAN (Molecular Structure Corporation, 1989b)'
;
_computing_molecular_graphics 'PLATON (Spek, 1998)'
_computing_publication_material 'PARST97 (Nardelli, 1996)'
_computing_structure_refinement 'SHELXL97 (Sheldrick, 1997)'
_computing_structure_solution 'SHELXS86 (Sheldrick, 1990)'
_diffrn_ambient_temperature 293(2)
_diffrn_measured_fraction_theta_full 0.970
_diffrn_measured_fraction_theta_max 0.970
_diffrn_measurement_device_type 'Rigaku AFC-5S'
_diffrn_measurement_method \w
_diffrn_radiation_monochromator graphite
_diffrn_radiation_source 'fine-focus sealed tube'
_diffrn_radiation_type CuK\a
_diffrn_radiation_wavelength 1.54178
_diffrn_reflns_av_R_equivalents 0.0244
_diffrn_reflns_av_sigmaI/netI 0.0309
_diffrn_reflns_limit_h_max 14
_diffrn_reflns_limit_h_min -14
_diffrn_reflns_limit_k_max 22
_diffrn_reflns_limit_k_min -22
_diffrn_reflns_limit_l_max 8
_diffrn_reflns_limit_l_min -8
_diffrn_reflns_number 6547
_diffrn_reflns_theta_full 72.57
_diffrn_reflns_theta_max 72.57
_diffrn_reflns_theta_min 4.44
_diffrn_standards_decay_% <2
_diffrn_standards_interval_count 150
_diffrn_standards_number 3
_exptl_absorpt_coefficient_mu 0.791
_exptl_absorpt_correction_T_max 0.879
_exptl_absorpt_correction_T_min 0.778
_exptl_absorpt_correction_type analytical
_exptl_absorpt_process_details '(de Meulenaer & Tompa, 1965)'
_exptl_crystal_colour colourless
_exptl_crystal_density_diffrn 1.318
_exptl_crystal_density_meas ?
_exptl_crystal_density_method 'not measured'
_exptl_crystal_description needle
_exptl_crystal_F_000 672
_exptl_crystal_size_max 0.50
_exptl_crystal_size_mid 0.28
_exptl_crystal_size_min 0.18
_refine_diff_density_max 0.172
_refine_diff_density_min -0.145
_refine_ls_abs_structure_details 'Flack (1983), 1281 Friedel pairs'
_refine_ls_abs_structure_Flack -0.1(2)
_refine_ls_extinction_coef 0.0125(9)
_refine_ls_extinction_expression Fc^*^=kFc[1+0.001xFc^2^\l^3^/sin(2\q)]^-1/4^
_refine_ls_extinction_method SHELXL97
_refine_ls_goodness_of_fit_ref 1.024
_refine_ls_hydrogen_treatment mixed
_refine_ls_matrix_type full
_refine_ls_number_parameters 217
_refine_ls_number_reflns 3063
_refine_ls_number_restraints 0
_refine_ls_restrained_S_all 1.024
_refine_ls_R_factor_all 0.0447
_refine_ls_R_factor_gt 0.0373
_refine_ls_shift/su_max <0.001
_refine_ls_shift/su_mean 0.000
_refine_ls_structure_factor_coef Fsqd
_refine_ls_weighting_details 'w = 1/[\s^2^(Fo^2^)+(0.0726P)^2^] where P = (Fo^2^+2Fc^2^)/3'
_refine_ls_weighting_scheme calc
_refine_ls_wR_factor_gt 0.1048
_refine_ls_wR_factor_ref 0.1087
_reflns_number_gt 2599
_reflns_number_total 3063
_reflns_threshold_expression I>2\s(I)
_cod_data_source_file na6159.cif
_cod_data_source_block I
_cod_depositor_comments
;
The following automatic conversions were performed:
'_symmetry_cell_setting' value 'Orthorhombic' changed to 'orthorhombic'
according to '/home/saulius/struct/CIF-dictionaries/cif_core.dic'
dictionary named 'cif_core.dic' version 2.4.1 from 2010-06-29.

Automatic conversion script
Id: cif_fix_enum 1527 2010-12-29 10:47:43Z saulius 

The following automatic conversions were performed:

'_symmetry_cell_setting' value 'Orthorhombic' changed to
'orthorhombic' according to
/home/saulius/struct/CIF-dictionaries/cif_core.dic dictionary named
'cif_core.dic' version 2.4.1 from 2010-06-29.

Automatic conversion script
Id: cif_fix_values 1715 2011-07-08 13:25:40Z adriana 

The following automatic conversions were performed:

'_exptl_crystal_density_meas' value 'not measured' was changed to '?'
- the value is perceived as not measured.

Automatic conversion script
Id: cif_fix_values 3008 2015-01-20 13:52:24Z robertas 
;
_cod_original_cell_volume 1594.2(3)
_cod_database_code 2201151
_cod_database_fobs_code 2201151

loop_
_symmetry_equiv_pos_as_xyz
'x, y, z'
'-x+1/2, -y, z+1/2'
'x+1/2, -y+1/2, -z'
'-x, y+1/2, -z+1/2'

loop_
_atom_site_label
_atom_site_fract_x
_atom_site_fract_y
_atom_site_fract_z
_atom_site_U_iso_or_equiv
_atom_site_adp_type
_atom_site_calc_flag
_atom_site_refinement_flags
_atom_site_occupancy
_atom_site_disorder_assembly
_atom_site_disorder_group
_atom_site_type_symbol
O2 1.15010(10) 0.01833(7) 0.0334(2) 0.0657(4) Uani d . 1 . . O
O80 0.9614(2) -0.12493(9) -0.2710(2) 0.0781(5) Uani d . 1 . . O
O45 0.8356(2) 0.22429(8) -0.0959(2) 0.0714(4) Uani d . 1 . . O
C42 0.9993(2) 0.15836(9) 0.3733(3) 0.0526(5) Uani d . 1 . . C
C8 0.9112(2) -0.09971(9) -0.1162(3) 0.0504(4) Uani d . 1 . . C
C44 0.9112(2) 0.25600(9) 0.2037(3) 0.0588(5) Uani d . 1 . . C
H44 0.8888 0.3050 0.1946 0.071 Uiso calc R 1 . . H
O3 1.1653(2) -0.05244(7) 0.2958(3) 0.0793(6) Uani d . 1 . . O
C9 0.9786(2) -0.05428(9) -0.0090(3) 0.0506(4) Uani d . 1 . . C
C7 0.8033(2) -0.11740(10) -0.0656(3) 0.0527(4) Uani d . 1 . . C
H7 0.7596 -0.1484 -0.1370 0.063 Uiso calc R 1 . . H
C46 0.9208(2) 0.13320(9) 0.0824(3) 0.0501(4) Uani d . 1 . . C
H46 0.9058 0.1005 -0.0118 0.060 Uiso calc R 1 . . H
C10 0.9351(2) -0.02468(8) 0.1487(3) 0.0448(4) Uani d . 1 . . C
C41 0.9737(2) 0.10775(8) 0.2357(3) 0.0460(4) Uani d . 1 . . C
C5 0.8247(2) -0.04151(9) 0.1991(3) 0.0503(4) Uani d . 1 . . C
H5 0.7945 -0.0211 0.3040 0.060 Uiso calc R 1 . . H
C6 0.7607(2) -0.08800(10) 0.0943(3) 0.0546(5) Uani d . 1 . . C
H6 0.6882 -0.0999 0.1306 0.066 Uiso calc R 1 . . H
O42 1.0541(2) 0.12912(7) 0.5193(2) 0.0711(4) Uani d . 1 . . O
C3 1.1301(2) 0.01558(9) 0.2237(4) 0.0581(5) Uani d . 1 . . C
H3 1.1779(14) 0.0590(9) 0.274(3) 0.042(5) Uiso d . 1 . . H
C45 0.8890(2) 0.20740(10) 0.0652(3) 0.0543(5) Uani d . 1 . . C
C1 1.0973(2) -0.0404(2) -0.0658(4) 0.0708(6) Uani d . 1 . . C
H11 1.1405 -0.0853 -0.0491 0.085 Uiso calc R 1 . . H
H12 1.0985 -0.0283 -0.1938 0.085 Uiso calc R 1 . . H
C43 0.9670(2) 0.23160(10) 0.3569(3) 0.0608(5) Uani d . 1 . . C
H43 0.9831 0.2647 0.4497 0.073 Uiso calc R 1 . . H
C4 1.0053(2) 0.02722(8) 0.2617(3) 0.0491(4) Uani d . 1 . . C
H4 0.9921 0.0149 0.3892 0.059 Uiso calc R 1 . . H
C80 0.8911(2) -0.14799(15) -0.4157(3) 0.0745(6) Uani d . 1 . . C
H801 0.8306 -0.1135 -0.4298 0.112 Uiso calc R 1 . . H
H802 0.8613 -0.1960 -0.3894 0.112 Uiso calc R 1 . . H
H803 0.9340 -0.1500 -0.5256 0.112 Uiso calc R 1 . . H
C420 1.0894(2) 0.1770(2) 0.6598(4) 0.0860(8) Uani d . 1 . . C
H421 1.0254 0.2020 0.7095 0.129 Uiso calc R 1 . . H
H422 1.1411 0.2127 0.6119 0.129 Uiso calc R 1 . . H
H423 1.1256 0.1488 0.7531 0.129 Uiso calc R 1 . . H
C450 0.7891(2) 0.2957(2) -0.1159(4) 0.0775(7) Uani d . 1 . . C
H451 0.8469 0.3321 -0.1000 0.116 Uiso calc R 1 . . H
H452 0.7317 0.3031 -0.0265 0.116 Uiso calc R 1 . . H
H453 0.7572 0.3006 -0.2347 0.116 Uiso calc R 1 . . H
H30 1.233(3) -0.0449(16) 0.370(4) 0.129(12) Uiso d . 1 . . H

loop_
_atom_site_aniso_label
_atom_site_aniso_U_11
_atom_site_aniso_U_22
_atom_site_aniso_U_33
_atom_site_aniso_U_12
_atom_site_aniso_U_13
_atom_site_aniso_U_23
O2 0.0424(6) 0.0627(8) 0.0921(12) -0.0108(5) 0.0082(7) -0.0173(8)
O80 0.0534(7) 0.1005(11) 0.0805(11) 0.0015(7) 0.0040(8) -0.0433(10)
O45 0.0870(10) 0.0607(8) 0.0666(10) 0.0143(7) -0.0033(8) 0.0149(7)
C42 0.0513(9) 0.0455(8) 0.0609(13) -0.0025(7) -0.0049(9) -0.0046(9)
C8 0.0452(8) 0.0471(8) 0.0591(12) 0.0050(7) -0.0014(8) -0.0101(8)
C44 0.0601(10) 0.0384(8) 0.0780(15) 0.0010(8) 0.0097(10) 0.0005(9)
O3 0.0660(8) 0.0465(7) 0.1254(16) 0.0066(6) -0.0321(10) -0.0052(8)
C9 0.0396(8) 0.0468(8) 0.0655(12) -0.0008(6) 0.0022(8) -0.0090(8)
C7 0.0447(8) 0.0488(8) 0.0645(12) -0.0032(7) -0.0073(8) -0.0042(9)
C46 0.0499(8) 0.0455(9) 0.0548(11) 0.0002(6) 0.0037(8) -0.0014(8)
C10 0.0404(7) 0.0377(7) 0.0562(10) 0.0002(6) -0.0046(7) -0.0011(7)
C41 0.0413(7) 0.0385(7) 0.0581(11) -0.0027(6) 0.0002(8) -0.0031(8)
C5 0.0474(9) 0.0500(9) 0.0534(12) -0.0056(7) 0.0045(8) 0.0009(8)
C6 0.0429(8) 0.0595(10) 0.0615(12) -0.0093(7) 0.0000(9) 0.0027(9)
O42 0.0864(10) 0.0568(8) 0.0701(10) 0.0028(7) -0.0267(8) -0.0144(7)
C3 0.0456(8) 0.0445(9) 0.0841(16) -0.0004(7) -0.0088(9) -0.0070(9)
C45 0.0529(9) 0.0468(9) 0.0632(13) 0.0011(7) 0.0040(9) 0.0092(9)
C1 0.0457(9) 0.0755(13) 0.0912(17) -0.0088(9) 0.0072(11) -0.0274(13)
C43 0.0657(11) 0.0441(8) 0.0726(14) -0.0041(8) 0.0027(11) -0.0125(9)
C4 0.0480(8) 0.0392(7) 0.0600(11) -0.0029(6) -0.0046(8) -0.0020(8)
C80 0.0745(13) 0.0913(15) 0.0575(14) 0.0126(12) -0.0053(11) -0.0119(13)
C420 0.1020(18) 0.0801(15) 0.0758(17) -0.0053(13) -0.0226(15) -0.0271(14)
C450 0.0741(12) 0.0619(12) 0.0966(19) 0.0093(10) -0.0005(14) 0.0286(13)

loop_
_atom_type_symbol
_atom_type_description
_atom_type_scat_dispersion_real
_atom_type_scat_dispersion_imag
_atom_type_scat_source
C C 0.0181 0.0091 'International Tables Vol C Tables 4.2.6.8 and 6.1.1.4'
H H 0.0000 0.0000 'International Tables Vol C Tables 4.2.6.8 and 6.1.1.4'
O O 0.0492 0.0322 'International Tables Vol C Tables 4.2.6.8 and 6.1.1.4'

loop_
_geom_angle_atom_site_label_1
_geom_angle_atom_site_label_2
_geom_angle_atom_site_label_3
_geom_angle
_geom_angle_publ_flag
C3 O2 C1 113.8(2) yes
C8 O80 C80 117.9(2) yes
C45 O45 C450 118.2(2) yes
O42 C42 C43 124.9(2) no
O42 C42 C41 115.0(2) no
C43 C42 C41 120.1(2) no
O80 C8 C7 123.9(2) no
O80 C8 C9 114.7(2) no
C7 C8 C9 121.4(2) no
C45 C44 C43 119.7(2) no
C45 C44 H44 120.1 no
C43 C44 H44 120.1 no
C3 O3 H30 110(2) no
C10 C9 C8 119.3(2) no
C10 C9 C1 121.7(2) no
C8 C9 C1 119.0(2) no
C8 C7 C6 118.9(2) no
C8 C7 H7 120.6 no
C6 C7 H7 120.6 no
C41 C46 C45 121.3(2) no
C41 C46 H46 119.3 no
C45 C46 H46 119.3 no
C9 C10 C5 119.4(2) no
C9 C10 C4 119.9(2) no
C5 C10 C4 120.6(2) no
C46 C41 C42 118.5(2) no
C46 C41 C4 122.7(2) no
C42 C41 C4 118.8(2) no
C6 C5 C10 120.3(2) no
C6 C5 H5 119.8 no
C10 C5 H5 119.8 no
C5 C6 C7 120.6(2) no
C5 C6 H6 119.7 no
C7 C6 H6 119.7 no
C42 O42 C420 118.8(2) yes
O3 C3 O2 110.7(2) yes
O3 C3 C4 110.0(2) yes
O2 C3 C4 109.8(2) yes
O3 C3 H3 111.3(9) no
O2 C3 H3 104.0(10) no
C4 C3 H3 111.3(9) no
C44 C45 O45 125.9(2) no
C44 C45 C46 119.6(2) no
O45 C45 C46 114.5(2) no
O2 C1 C9 113.3(2) no
O2 C1 H11 108.9 no
C9 C1 H11 108.9 no
O2 C1 H12 108.9 no
C9 C1 H12 108.9 no
H11 C1 H12 107.7 no
C44 C43 C42 120.7(2) no
C44 C43 H43 119.7 no
C42 C43 H43 119.7 no
C10 C4 C41 113.0(2) no
C10 C4 C3 110.6(2) no
C41 C4 C3 110.5(2) no
C10 C4 H4 107.5 no
C41 C4 H4 107.5 no
C3 C4 H4 107.5 no
O80 C80 H801 109.5 no
O80 C80 H802 109.5 no
H801 C80 H802 109.5 no
O80 C80 H803 109.5 no
H801 C80 H803 109.5 no
H802 C80 H803 109.5 no
O42 C420 H421 109.5 no
O42 C420 H422 109.5 no
H421 C420 H422 109.5 no
O42 C420 H423 109.5 no
H421 C420 H423 109.5 no
H422 C420 H423 109.5 no
O45 C450 H451 109.5 no
O45 C450 H452 109.5 no
H451 C450 H452 109.5 no
O45 C450 H453 109.5 no
H451 C450 H453 109.5 no
H452 C450 H453 109.5 no

loop_
_geom_bond_atom_site_label_1
_geom_bond_atom_site_label_2
_geom_bond_site_symmetry_2
_geom_bond_distance
_geom_bond_publ_flag
O2 C3 . 1.426(3) yes
O2 C1 . 1.436(2) yes
O80 C8 . 1.369(2) yes
O80 C80 . 1.420(3) yes
O45 C45 . 1.383(3) yes
O45 C450 . 1.416(2) yes
C42 O42 . 1.367(2) yes
C42 C43 . 1.387(2) no
C42 C41 . 1.402(3) no
C8 C7 . 1.377(3) no
C8 C9 . 1.396(2) no
C44 C45 . 1.375(3) no
C44 C43 . 1.385(3) no
C44 H44 . 0.9300 no
O3 C3 . 1.406(2) yes
O3 H30 . 0.99(3) no
C9 C10 . 1.383(3) no
C9 C1 . 1.497(2) no
C7 C6 . 1.390(3) no
C7 H7 . 0.9300 no
C46 C41 . 1.375(3) no
C46 C45 . 1.403(2) no
C46 H46 . 0.9300 no
C10 C5 . 1.401(2) no
C10 C4 . 1.510(2) no
C41 C4 . 1.519(2) no
C5 C6 . 1.375(2) no
C5 H5 . 0.9300 no
C6 H6 . 0.9300 no
O42 C420 . 1.416(3) yes
C3 C4 . 1.529(2) no
C3 H3 . 1.04(2) no
C1 H11 . 0.9700 no
C1 H12 . 0.9700 no
C43 H43 . 0.9300 no
C4 H4 . 0.9800 no
C80 H801 . 0.9600 no
C80 H802 . 0.9600 no
C80 H803 . 0.9600 no
C420 H421 . 0.9600 no
C420 H422 . 0.9600 no
C420 H423 . 0.9600 no
C450 H451 . 0.9600 no
C450 H452 . 0.9600 no
C450 H453 . 0.9600 no

loop_
_geom_hbond_atom_site_label_D
_geom_hbond_atom_site_label_H
_geom_hbond_atom_site_label_A
_geom_hbond_site_symmetry_A
_geom_hbond_distance_DH
_geom_hbond_distance_HA
_geom_hbond_distance_DA
_geom_hbond_angle_DHA
_geom_hbond_publ_flag
O3 H30 O2 2_755 0.98(4) 1.90(4) 2.881(2) 171(3) yes

loop_
_geom_torsion_atom_site_label_1
_geom_torsion_atom_site_label_2
_geom_torsion_atom_site_label_3
_geom_torsion_atom_site_label_4
_geom_torsion
_geom_torsion_publ_flag
C80 O80 C8 C7 22.8(3) no
C80 O80 C8 C9 -157.8(2) no
O80 C8 C9 C10 178.7(2) no
C7 C8 C9 C10 -1.9(3) no
O80 C8 C9 C1 -2.7(3) no
C7 C8 C9 C1 176.6(2) no
O80 C8 C7 C6 -179.5(2) no
C9 C8 C7 C6 1.2(3) no
C8 C9 C10 C5 0.8(3) no
C1 C9 C10 C5 -177.7(2) no
C8 C9 C10 C4 -177.3(2) no
C1 C9 C10 C4 4.2(3) no
C45 C46 C41 C42 -2.3(3) no
C45 C46 C41 C4 177.6(2) no
O42 C42 C41 C46 -178.6(2) no
C43 C42 C41 C46 2.8(3) no
O42 C42 C41 C4 1.5(2) no
C43 C42 C41 C4 -177.1(2) no
C9 C10 C5 C6 1.0(3) no
C4 C10 C5 C6 179.1(2) no
C10 C5 C6 C7 -1.8(3) no
C8 C7 C6 C5 0.7(3) no
C43 C42 O42 C420 -5.3(3) no
C41 C42 O42 C420 176.1(2) no
C1 O2 C3 O3 56.9(2) no
C1 O2 C3 C4 -64.8(2) no
C43 C44 C45 O45 -179.0(2) no
C43 C44 C45 C46 1.5(3) no
C450 O45 C45 C44 -6.6(3) no
C450 O45 C45 C46 172.8(2) no
C41 C46 C45 C44 0.2(3) no
C41 C46 C45 O45 -179.3(2) no
C3 O2 C1 C9 44.5(3) no
C10 C9 C1 O2 -13.5(3) no
C8 C9 C1 O2 168.0(2) no
C45 C44 C43 C42 -1.0(3) no
O42 C42 C43 C44 -179.6(2) no
C41 C42 C43 C44 -1.2(3) no
C9 C10 C4 C41 101.8(2) yes
C5 C10 C4 C41 -76.2(2) no
C9 C10 C4 C3 -22.6(2) no
C5 C10 C4 C3 159.3(2) no
C46 C41 C4 C10 -23.4(2) no
C42 C41 C4 C10 156.5(2) no
C46 C41 C4 C3 101.2(2) no
C42 C41 C4 C3 -79.0(2) no
O3 C3 C4 C10 -70.7(2) yes
O2 C3 C4 C10 51.4(2) no
O3 C3 C4 C41 163.4(2) no
O2 C3 C4 C41 -74.5(2) no

loop_
_cod_related_entry_id
_cod_related_entry_database
_cod_related_entry_code
1 ChemSpider 24731579
